data_4134331
loop_
_publ_author_name
'Peterson, Joshua P.'
'Ellern, Arkady'
'Winter, Arthur H.'

_publ_section_title
;
 Spin Delocalization, Polarization, and London Dispersion Forces Govern
 the Formation of Diradical Pimers.
;
_journal_name_full 'Journal of the American Chemical Society'
_journal_paper_doi 10.1021/jacs.0c00190
_journal_year 2020
_chemical_formula_sum 'C30 H28 N6'
_chemical_formula_weight 472.58
_space_group_crystal_system monoclinic
_space_group_IT_number 14
_space_group_name_Hall '-P 2yn'
_space_group_name_H-M_alt 'P 1 21/n 1'
_atom_sites_solution_hydrogens geom
_atom_sites_solution_primary direct
_atom_sites_solution_secondary difmap
_cell_angle_alpha 90
_cell_angle_beta 94.632(3)
_cell_angle_gamma 90
_cell_formula_units_Z 2
_cell_length_a 7.9528(7)
_cell_length_b 9.0316(17)
_cell_length_c 18.0753(17)
_cell_measurement_reflns_used 9303
_cell_measurement_temperature 173.(2)
_cell_measurement_theta_max 65.0387
_cell_measurement_theta_min 4.9048
_cell_volume 1294.0(3)
_computing_cell_refinement 'SAINT V8.38A (Bruker AXS Inc., 2017)'
_computing_data_collection 'APEX3 Suite (Bruker AXS Inc. , 2017)'
_computing_data_reduction 'SAINT V8.38A (Bruker AXS Inc., 2017)'
_computing_molecular_graphics 'shelXle (C.B. Huebschle, rev 924)'
_computing_structure_refinement 'SHELXL-2018/3 (Sheldrick, 2018)'
_computing_structure_solution 'SHELXT 2014/5 (Sheldrick, 2014)'
_diffrn_ambient_temperature 173.(2)
_diffrn_detector_area_resol_mean 8.3333
_diffrn_measured_fraction_theta_full 0.997
_diffrn_measured_fraction_theta_max 0.997
_diffrn_measurement_device_type 'Bruker D8 VENTURE diffractometer'
_diffrn_measurement_method '\w and \f scans, narrow frame width, shutterless'
_diffrn_radiation_monochromator 'multilayer mirror'
_diffrn_radiation_type 'Cu K\a'
_diffrn_radiation_wavelength 1.54184
_diffrn_reflns_av_R_equivalents 0.0346
_diffrn_reflns_av_unetI/netI 0.0231
_diffrn_reflns_limit_h_max 9
_diffrn_reflns_limit_h_min -9
_diffrn_reflns_limit_k_max 10
_diffrn_reflns_limit_k_min -10
_diffrn_reflns_limit_l_max 21
_diffrn_reflns_limit_l_min -21
_diffrn_reflns_number 12527
_diffrn_reflns_theta_full 65.10
_diffrn_reflns_theta_max 65.10
_diffrn_reflns_theta_min 4.91
_diffrn_source 'microfocus sealed tube'
_diffrn_source_type 'sealed tube'
_exptl_absorpt_coefficient_mu 0.580
_exptl_absorpt_correction_T_max 0.92
_exptl_absorpt_correction_T_min 0.81
_exptl_absorpt_correction_type multi-scan
_exptl_absorpt_process_details
;

SADABS (Spek A. L., 2015) was used for an absorption correction and scalling
of observed data
;
_exptl_crystal_colour colourless
_exptl_crystal_density_diffrn 1.213
_exptl_crystal_density_method 'not measured'
_exptl_crystal_description block
_exptl_crystal_F_000 500
_exptl_crystal_size_max 0.340
_exptl_crystal_size_mid 0.310
_exptl_crystal_size_min 0.150
_refine_diff_density_max 0.431
_refine_diff_density_min -0.224
_refine_ls_extinction_method none
_refine_ls_goodness_of_fit_ref 1.012
_refine_ls_hydrogen_treatment constr
_refine_ls_matrix_type full
_refine_ls_number_parameters 164
_refine_ls_number_reflns 2197
_refine_ls_number_restraints 0
_refine_ls_restrained_S_all 1.012
_refine_ls_R_factor_all 0.0404
_refine_ls_R_factor_gt 0.0396
_refine_ls_shift/su_max 0.000
_refine_ls_shift/su_mean 0.000
_refine_ls_structure_factor_coef Fsqd
_refine_ls_weighting_details 'w=1/[\s^2^(Fo^2^)+(0.0600P)^2^+0.5600P] where P=(Fo^2^+2Fc^2^)/3'
_refine_ls_weighting_scheme calc
_refine_ls_wR_factor_gt 0.1059
_refine_ls_wR_factor_ref 0.1068
_reflns_number_gt 2125
_reflns_number_total 2197
_reflns_threshold_expression 'I > 2\s(I)'
_cod_data_source_file ja0c00190_si_001.cif
_cod_data_source_block Win046Cu
_cod_depositor_comments
;
The following automatic conversions were performed:

data item '_exptl_absorpt_correction_type' value 'Multi-Scan' was
changed to 'multi-scan' in accordance with the
/home/data/users/saulius/crontab/automatic-downloads/rss-feeds/ACS/lib/dictionaries/cif_core.dic
dictionary named 'cif_core.dic' version 2.4.2 last updated on
2011-04-26.

Automatic conversion script
Id: cif_fix_values 7556 2019-12-06 15:28:31Z antanas 
;
_cod_database_code 4134331

loop_
_space_group_symop_operation_xyz
'x, y, z'
'-x+1/2, y+1/2, -z+1/2'
'-x, -y, -z'
'x-1/2, -y-1/2, z-1/2'

loop_
_atom_site_type_symbol
_atom_site_label
_atom_site_fract_x
_atom_site_fract_y
_atom_site_fract_z
_atom_site_U_iso_or_equiv
_atom_site_adp_type
_atom_site_calc_flag
_atom_site_refinement_flags_adp
_atom_site_refinement_flags_occupancy
_atom_site_refinement_flags_posn
_atom_site_occupancy
_atom_site_disorder_assembly
_atom_site_disorder_group
N N1 0.72062(13) 0.45675(12) 0.18294(6) 0.0217(3) Uani d . . . 1 . .
N N2 0.83294(14) 0.40969(14) 0.57226(7) 0.0331(3) Uani d . . . 1 . .
N N3 0.38350(15) 0.18590(13) 0.49587(6) 0.0306(3) Uani d . . . 1 . .
C C1 0.75319(15) 0.49945(14) 0.38629(7) 0.0234(3) Uani d . . . 1 . .
H H1 0.833604 0.531284 0.424718 0.028 Uiso calc U . R 1 . .
C C2 0.79345(15) 0.50497(14) 0.31372(7) 0.0209(3) Uani d . . . 1 . .
H H2 0.901527 0.539991 0.303082 0.025 Uiso calc U . R 1 . .
C C3 0.67792(15) 0.45982(13) 0.25485(7) 0.0188(3) Uani d . . . 1 . .
C C4 0.87113(16) 0.53303(15) 0.16175(7) 0.0252(3) Uani d . . . 1 . .
H H4A 0.885354 0.625125 0.191295 0.03 Uiso calc U . R 1 . .
H H4AB 0.852385 0.562036 0.108905 0.03 Uiso calc U . R 1 . .
C C5 1.03212(16) 0.44603(16) 0.17177(8) 0.0293(3) Uani d . . . 1 . .
H H5 1.132902 0.495544 0.16132 0.035 Uiso calc U . R 1 . .
C C6 1.04624(17) 0.30803(17) 0.19362(8) 0.0331(3) Uani d . . . 1 . .
H H6A 0.948831 0.254099 0.2047 0.04 Uiso calc U . R 1 . .
H H6B 1.153895 0.261841 0.198396 0.04 Uiso calc U . R 1 . .
C C7 0.60053(16) 0.40770(15) 0.12300(7) 0.0243(3) Uani d . . . 1 . .
H H7A 0.537348 0.321831 0.140532 0.029 Uiso calc U . R 1 . .
H H7AB 0.663762 0.373539 0.081208 0.029 Uiso calc U . R 1 . .
C C8 0.47639(16) 0.52409(17) 0.09484(7) 0.0282(3) Uani d . . . 1 . .
H H8 0.38813 0.494329 0.059407 0.034 Uiso calc U . R 1 . .
C C9 0.48013(18) 0.66395(17) 0.11533(8) 0.0360(4) Uani d . . . 1 . .
H H9A 0.566355 0.698158 0.15065 0.043 Uiso calc U . R 1 . .
H H9B 0.396616 0.730701 0.094804 0.043 Uiso calc U . R 1 . .
C C10 0.51627(15) 0.41504(13) 0.27346(7) 0.0202(3) Uani d . . . 1 . .
H H10 0.432632 0.389402 0.235095 0.024 Uiso calc U . R 1 . .
C C11 0.47826(15) 0.40804(14) 0.34637(7) 0.0229(3) Uani d . . . 1 . .
H H11 0.369528 0.375436 0.357445 0.027 Uiso calc U . R 1 . .
C C12 0.59639(16) 0.44793(14) 0.40439(7) 0.0225(3) Uani d . . . 1 . .
C C13 0.55456(15) 0.43188(14) 0.48521(7) 0.0228(3) Uani d . . . 1 . .
C C14 0.71038(15) 0.41905(14) 0.53564(7) 0.0212(3) Uani d . . . 1 . .
C C15 0.45611(15) 0.29434(14) 0.49407(6) 0.0216(3) Uani d . . . 1 . .

loop_
_atom_site_aniso_label
_atom_site_aniso_U_11
_atom_site_aniso_U_22
_atom_site_aniso_U_33
_atom_site_aniso_U_12
_atom_site_aniso_U_13
_atom_site_aniso_U_23
N1 0.0202(5) 0.0266(6) 0.0190(5) -0.0012(4) 0.0057(4) 0.0004(4)
N2 0.0223(6) 0.0417(7) 0.0346(6) 0.0030(5) -0.0017(5) 0.0028(5)
N3 0.0333(6) 0.0310(7) 0.0279(6) -0.0065(5) 0.0055(5) 0.0004(5)
C1 0.0195(6) 0.0275(7) 0.0232(7) -0.0042(5) 0.0020(5) -0.0041(5)
C2 0.0172(6) 0.0221(6) 0.0241(6) -0.0023(5) 0.0059(5) -0.0006(5)
C3 0.0197(6) 0.0165(6) 0.0206(6) 0.0022(5) 0.0043(5) 0.0008(5)
C4 0.0270(7) 0.0276(7) 0.0223(6) -0.0045(5) 0.0088(5) 0.0020(5)
C5 0.0228(7) 0.0374(8) 0.0291(7) -0.0065(6) 0.0102(5) -0.0044(6)
C6 0.0233(7) 0.0370(8) 0.0393(8) 0.0012(6) 0.0048(6) -0.0037(6)
C7 0.0265(7) 0.0287(7) 0.0183(6) -0.0018(5) 0.0058(5) -0.0034(5)
C8 0.0250(7) 0.0412(8) 0.0186(6) 0.0001(6) 0.0030(5) 0.0008(6)
C9 0.0353(8) 0.0374(8) 0.0348(8) 0.0078(6) -0.0007(6) 0.0039(6)
C10 0.0193(6) 0.0218(6) 0.0194(6) -0.0014(5) 0.0012(5) -0.0014(5)
C11 0.0174(6) 0.0272(7) 0.0245(7) -0.0042(5) 0.0048(5) -0.0020(5)
C12 0.0205(6) 0.0257(7) 0.0216(7) -0.0007(5) 0.0047(5) -0.0016(5)
C13 0.0182(6) 0.0252(7) 0.0249(7) 0.0002(5) 0.0009(5) 0.0003(5)
C14 0.0185(6) 0.0249(6) 0.0206(6) 0.0012(5) 0.0040(5) -0.0004(5)
C15 0.0200(6) 0.0272(7) 0.0178(6) 0.0012(5) 0.0032(5) 0.0004(5)

loop_
_atom_type_symbol
_atom_type_description
_atom_type_scat_dispersion_real
_atom_type_scat_dispersion_imag
_atom_type_scat_source
C C 0.0181 0.0091 'International Tables Vol C Tables 4.2.6.8 and 6.1.1.4'
H H 0.0000 0.0000 'International Tables Vol C Tables 4.2.6.8 and 6.1.1.4'
N N 0.0311 0.0180 'International Tables Vol C Tables 4.2.6.8 and 6.1.1.4'

loop_
_geom_angle_atom_site_label_1
_geom_angle_atom_site_label_2
_geom_angle_atom_site_label_3
_geom_angle_site_symmetry_1
_geom_angle_site_symmetry_3
_geom_angle
_geom_angle_publ_flag
C3 N1 C7 . . 120.98(10) ?
C3 N1 C4 . . 120.74(10) ?
C7 N1 C4 . . 116.84(10) ?
C2 C1 C12 . . 121.14(11) ?
C2 C1 H1 . . 119.4 ?
C12 C1 H1 . . 119.4 ?
C1 C2 C3 . . 121.45(11) ?
C1 C2 H2 . . 119.3 ?
C3 C2 H2 . . 119.3 ?
N1 C3 C2 . . 121.73(11) ?
N1 C3 C10 . . 121.31(11) ?
C2 C3 C10 . . 116.95(11) ?
N1 C4 C5 . . 115.54(11) ?
N1 C4 H4A . . 108.4 ?
C5 C4 H4A . . 108.4 ?
N1 C4 H4AB . . 108.4 ?
C5 C4 H4AB . . 108.4 ?
H4A C4 H4AB . . 107.5 ?
C6 C5 C4 . . 125.89(12) ?
C6 C5 H5 . . 117.1 ?
C4 C5 H5 . . 117.1 ?
C5 C6 H6A . . 120.0 ?
C5 C6 H6B . . 120.0 ?
H6A C6 H6B . . 120.0 ?
N1 C7 C8 . . 114.41(11) ?
N1 C7 H7A . . 108.7 ?
C8 C7 H7A . . 108.7 ?
N1 C7 H7AB . . 108.7 ?
C8 C7 H7AB . . 108.7 ?
H7A C7 H7AB . . 107.6 ?
C9 C8 C7 . . 125.23(13) ?
C9 C8 H8 . . 117.4 ?
C7 C8 H8 . . 117.4 ?
C8 C9 H9A . . 120.0 ?
C8 C9 H9B . . 120.0 ?
H9A C9 H9B . . 120.0 ?
C11 C10 C3 . . 120.99(11) ?
C11 C10 H10 . . 119.5 ?
C3 C10 H10 . . 119.5 ?
C10 C11 C12 . . 121.34(11) ?
C10 C11 H11 . . 119.3 ?
C12 C11 H11 . . 119.3 ?
C1 C12 C11 . . 118.00(11) ?
C1 C12 C13 . . 121.52(11) ?
C11 C12 C13 . . 120.46(11) ?
C14 C13 C15 . . 106.88(10) ?
C14 C13 C12 . . 111.02(10) ?
C15 C13 C12 . . 109.84(10) ?
C14 C13 C13 . 3_666 107.44(12) ?
C15 C13 C13 . 3_666 107.37(12) ?
C12 C13 C13 . 3_666 113.97(13) ?
N2 C14 C13 . . 177.68(13) ?
N3 C15 C13 . . 175.03(13) ?

loop_
_geom_bond_atom_site_label_1
_geom_bond_atom_site_label_2
_geom_bond_site_symmetry_2
_geom_bond_distance
_geom_bond_publ_flag
N1 C3 . 1.3700(16) ?
N1 C7 . 1.4544(16) ?
N1 C4 . 1.4588(16) ?
N2 C14 . 1.1363(17) ?
N3 C15 . 1.1387(17) ?
C1 C2 . 1.3760(18) ?
C1 C12 . 1.3944(17) ?
C1 H1 . 0.95 ?
C2 C3 . 1.4088(18) ?
C2 H2 . 0.95 ?
C3 C10 . 1.4139(17) ?
C4 C5 . 1.5007(19) ?
C4 H4A . 0.99 ?
C4 H4AB . 0.99 ?
C5 C6 . 1.310(2) ?
C5 H5 . 0.95 ?
C6 H6A . 0.95 ?
C6 H6B . 0.95 ?
C7 C8 . 1.5025(19) ?
C7 H7A . 0.99 ?
C7 H7AB . 0.99 ?
C8 C9 . 1.316(2) ?
C8 H8 . 0.95 ?
C9 H9A . 0.95 ?
C9 H9B . 0.95 ?
C10 C11 . 1.3770(17) ?
C10 H10 . 0.95 ?
C11 C12 . 1.3976(18) ?
C11 H11 . 0.95 ?
C12 C13 . 1.5310(17) ?
C13 C14 . 1.4824(17) ?
C13 C15 . 1.4839(18) ?
C13 C13 3_666 1.621(2) ?
